data_7155834
loop_
_publ_author_name
'Zhang, Yu'
'Sun, Jing'
'Shen, Guo-Liang'
'Yan, Chao Guo'

_publ_section_title
;
 Selective synthesis of tetrahydroimidazo[1,2-a]pyridine and pyrrolidine
 derivatives via One-pot two-step reaction
;
_journal_name_full 'Org. Biomol. Chem.'
_journal_paper_doi 10.1039/C7OB01860F
_journal_year 2017
_chemical_formula_moiety 'C20 H20 Cl N3 O6, C H2 Cl2'
_chemical_formula_sum 'C21 H22 Cl3 N3 O6'
_chemical_formula_weight 518.77
_chemical_name_systematic
; 
 ? 
;
_space_group_IT_number 14
_symmetry_cell_setting monoclinic
_symmetry_space_group_name_Hall '-P 2ybc'
_symmetry_space_group_name_H-M 'P 1 21/c 1'
_atom_sites_solution_hydrogens geom
_atom_sites_solution_primary direct
_atom_sites_solution_secondary difmap
_audit_creation_method SHELXL-97
_audit_update_record
;
2017-06-17 deposited with the CCDC.
2017-08-18 downloaded from the CCDC.
;
_cell_angle_alpha 90.00
_cell_angle_beta 97.755(5)
_cell_angle_gamma 90.00
_cell_formula_units_Z 4
_cell_length_a 11.7002(19)
_cell_length_b 10.3645(14)
_cell_length_c 20.605(3)
_cell_measurement_reflns_used 9935
_cell_measurement_temperature 293(2)
_cell_measurement_theta_max 27.49
_cell_measurement_theta_min 2.47
_cell_volume 2475.8(6)
_computing_cell_refinement 'Bruker SMART'
_computing_data_collection 'Bruker SMART'
_computing_data_reduction 'Bruker SAINT'
_computing_molecular_graphics 'Bruker SHELXTL'
_computing_publication_material 'Bruker SHELXTL'
_computing_structure_refinement 'SHELXL-97 (Sheldrick, 2008)'
_computing_structure_solution 'SHELXS-97 (Sheldrick, 2008)'
_diffrn_ambient_temperature 293(2)
_diffrn_measured_fraction_theta_full 0.978
_diffrn_measured_fraction_theta_max 0.978
_diffrn_measurement_device_type 'CCD area detector'
_diffrn_measurement_method 'phi and omega scans'
_diffrn_radiation_monochromator graphite
_diffrn_radiation_source 'fine-focus sealed tube'
_diffrn_radiation_type MoK\a
_diffrn_radiation_wavelength 0.71073
_diffrn_reflns_av_R_equivalents 0.0423
_diffrn_reflns_av_sigmaI/netI 0.0449
_diffrn_reflns_limit_h_max 15
_diffrn_reflns_limit_h_min -15
_diffrn_reflns_limit_k_max 12
_diffrn_reflns_limit_k_min -13
_diffrn_reflns_limit_l_max 21
_diffrn_reflns_limit_l_min -26
_diffrn_reflns_number 23342
_diffrn_reflns_theta_full 27.54
_diffrn_reflns_theta_max 27.54
_diffrn_reflns_theta_min 1.76
_exptl_absorpt_coefficient_mu 0.411
_exptl_absorpt_correction_T_max 0.915
_exptl_absorpt_correction_T_min 0.866
_exptl_absorpt_correction_type multi-scan
_exptl_absorpt_process_details sadabs
_exptl_crystal_colour colorless
_exptl_crystal_density_diffrn 1.392
_exptl_crystal_density_method 'not measured'
_exptl_crystal_description block
_exptl_crystal_F_000 1072
_exptl_crystal_size_max 0.36
_exptl_crystal_size_mid 0.24
_exptl_crystal_size_min 0.22
_refine_diff_density_max 0.548
_refine_diff_density_min -0.693
_refine_diff_density_rms 0.129
_refine_ls_extinction_coef 0.056(6)
_refine_ls_extinction_expression Fc^*^=kFc[1+0.001xFc^2^\l^3^/sin(2\q)]^-1/4^
_refine_ls_extinction_method SHELXL
_refine_ls_goodness_of_fit_ref 1.066
_refine_ls_hydrogen_treatment constr
_refine_ls_matrix_type full
_refine_ls_number_parameters 302
_refine_ls_number_reflns 5587
_refine_ls_number_restraints 0
_refine_ls_restrained_S_all 1.066
_refine_ls_R_factor_all 0.1188
_refine_ls_R_factor_gt 0.0865
_refine_ls_shift/su_max 0.000
_refine_ls_shift/su_mean 0.000
_refine_ls_structure_factor_coef Fsqd
_refine_ls_weighting_details 'calc w=1/[\s^2^(Fo^2^)+(0.1349P)^2^+2.2158P] where P=(Fo^2^+2Fc^2^)/3'
_refine_ls_weighting_scheme calc
_refine_ls_wR_factor_gt 0.2264
_refine_ls_wR_factor_ref 0.2564
_reflns_number_gt 3969
_reflns_number_total 5587
_reflns_threshold_expression >2sigma(I)
_cod_data_source_file c7ob01860f2.cif
_cod_data_source_block 3i
_cod_depositor_comments
;
The following automatic conversions were performed:

'_symmetry_cell_setting' value 'Monoclinic' changed to 'monoclinic'
according to
/home/data/users/saulius/crontab/automatic-downloads/rss-feeds/RSC/lib/dictionaries/cif_core.dic
dictionary named 'cif_core.dic' version 2.4.2 from 2011-04-26.

Automatic conversion script
Id: cif_fix_values 4973 2017-02-22 13:04:09Z antanas 
;
_cod_original_sg_symbol_H-M 'P 21/c'
_cod_database_code 7155834

loop_
_symmetry_equiv_pos_as_xyz
'x, y, z'
'-x, y+1/2, -z+1/2'
'-x, -y, -z'
'x, -y-1/2, z-1/2'

loop_
_atom_site_label
_atom_site_type_symbol
_atom_site_fract_x
_atom_site_fract_y
_atom_site_fract_z
_atom_site_U_iso_or_equiv
_atom_site_adp_type
_atom_site_occupancy
_atom_site_symmetry_multiplicity
_atom_site_calc_flag
_atom_site_refinement_flags
C1 C 0.9431(3) 0.7971(3) 0.12189(16) 0.0454(8) Uani 1 1 d .
H1 H 0.9975 0.8629 0.1257 0.054 Uiso 1 1 calc R
C2 C 0.9682(3) 0.6831(3) 0.15503(17) 0.0510(8) Uani 1 1 d .
H2 H 1.0388 0.6720 0.1811 0.061 Uiso 1 1 calc R
C3 C 0.8877(3) 0.5859(3) 0.14906(16) 0.0480(8) Uani 1 1 d .
C4 C 0.7829(3) 0.6014(3) 0.11064(19) 0.0528(9) Uani 1 1 d .
H4 H 0.7292 0.5348 0.1069 0.063 Uiso 1 1 calc R
C5 C 0.7579(3) 0.7153(3) 0.07782(18) 0.0485(8) Uani 1 1 d .
H5 H 0.6869 0.7256 0.0520 0.058 Uiso 1 1 calc R
C6 C 0.8378(2) 0.8157(3) 0.08279(14) 0.0364(7) Uani 1 1 d .
C7 C 0.8144(2) 0.9442(3) 0.04914(13) 0.0318(6) Uani 1 1 d .
H7 H 0.8893 0.9821 0.0438 0.038 Uiso 1 1 calc R
C8 C 0.7494(2) 1.0442(3) 0.08715(13) 0.0334(6) Uani 1 1 d .
C9 C 0.6434(3) 0.9870(3) 0.10705(15) 0.0411(7) Uani 1 1 d .
C10 C 0.8233(3) 1.0894(3) 0.14647(14) 0.0380(7) Uani 1 1 d .
C11 C 0.7409(2) 0.9452(3) -0.01852(13) 0.0338(6) Uani 1 1 d .
H11 H 0.6766 0.8842 -0.0195 0.041 Uiso 1 1 calc R
C12 C 0.8148(2) 0.9125(3) -0.07152(14) 0.0364(7) Uani 1 1 d .
C13 C 0.8173(4) 0.8173(5) -0.17529(19) 0.0636(11) Uani 1 1 d .
H13A H 0.8872 0.7698 -0.1601 0.076 Uiso 1 1 calc R
H13B H 0.8385 0.8961 -0.1961 0.076 Uiso 1 1 calc R
C14 C 0.7417(5) 0.7393(6) -0.2223(2) 0.0985(19) Uani 1 1 d .
H14A H 0.7151 0.6656 -0.2003 0.148 Uiso 1 1 calc R
H14B H 0.7837 0.7109 -0.2566 0.148 Uiso 1 1 calc R
H14C H 0.6767 0.7901 -0.2407 0.148 Uiso 1 1 calc R
C15 C 0.7166(2) 1.1508(3) 0.03306(13) 0.0335(6) Uani 1 1 d .
C16 C 0.6043(2) 1.2186(3) 0.04473(16) 0.0397(7) Uani 1 1 d .
C17 C 0.5208(4) 1.3599(5) 0.1137(3) 0.0841(15) Uani 1 1 d .
H17A H 0.4937 1.4217 0.0804 0.126 Uiso 1 1 calc R
H17B H 0.5398 1.4033 0.1549 0.126 Uiso 1 1 calc R
H17C H 0.4616 1.2972 0.1172 0.126 Uiso 1 1 calc R
C18 C 0.8160(2) 1.2475(3) 0.03288(16) 0.0403(7) Uani 1 1 d .
H18A H 0.8368 1.2814 0.0768 0.048 Uiso 1 1 calc R
H18B H 0.8828 1.2032 0.0205 0.048 Uiso 1 1 calc R
C19 C 0.7845(3) 1.3572(3) -0.01345(16) 0.0432(7) Uani 1 1 d .
C20 C 0.8586(5) 1.5335(5) -0.0655(3) 0.0881(16) Uani 1 1 d .
H20A H 0.8171 1.5098 -0.1072 0.132 Uiso 1 1 calc R
H20B H 0.9315 1.5705 -0.0718 0.132 Uiso 1 1 calc R
H20C H 0.8145 1.5956 -0.0448 0.132 Uiso 1 1 calc R
C21 C 0.6078(6) 0.2428(7) 0.3163(3) 0.1034(19) Uani 1 1 d .
H21A H 0.5379 0.2940 0.3136 0.124 Uiso 1 1 calc R
H21B H 0.6287 0.2170 0.3615 0.124 Uiso 1 1 calc R
Cl1 Cl 0.91907(11) 0.44107(9) 0.19005(5) 0.0695(4) Uani 1 1 d .
Cl2 Cl 0.5810(2) 0.1070(2) 0.26845(12) 0.1467(9) Uani 1 1 d .
Cl3 Cl 0.7149(2) 0.3346(3) 0.29294(14) 0.1776(12) Uani 1 1 d .
N1 N 0.5611(3) 0.9454(4) 0.12119(17) 0.0649(9) Uani 1 1 d .
N2 N 0.8815(3) 1.1216(3) 0.19197(15) 0.0586(8) Uani 1 1 d .
N3 N 0.6974(2) 1.0777(3) -0.02774(12) 0.0413(6) Uani 1 1 d .
H3 H 0.6647 1.1083 -0.0644 0.050 Uiso 1 1 calc R
O1 O 0.9141(2) 0.9409(3) -0.06966(13) 0.0689(9) Uani 1 1 d .
O2 O 0.75627(19) 0.8482(2) -0.12007(11) 0.0494(6) Uani 1 1 d .
O3 O 0.51237(19) 1.1978(3) 0.01358(13) 0.0593(7) Uani 1 1 d .
O4 O 0.62267(19) 1.2957(2) 0.09628(12) 0.0508(6) Uani 1 1 d .
O5 O 0.6888(2) 1.3872(3) -0.03561(14) 0.0651(8) Uani 1 1 d .
O6 O 0.8775(2) 1.4203(3) -0.02451(15) 0.0664(8) Uani 1 1 d .

loop_
_atom_site_aniso_label
_atom_site_aniso_U_11
_atom_site_aniso_U_22
_atom_site_aniso_U_33
_atom_site_aniso_U_23
_atom_site_aniso_U_13
_atom_site_aniso_U_12
C1 0.0440(17) 0.0390(17) 0.0511(19) 0.0038(14) -0.0015(14) -0.0085(13)
C2 0.057(2) 0.0440(19) 0.0492(19) 0.0073(15) -0.0046(15) -0.0019(15)
C3 0.073(2) 0.0320(17) 0.0405(17) -0.0003(13) 0.0123(15) -0.0021(14)
C4 0.059(2) 0.0355(18) 0.065(2) -0.0036(16) 0.0123(17) -0.0146(15)
C5 0.0420(17) 0.0409(18) 0.061(2) -0.0018(16) 0.0028(14) -0.0101(13)
C6 0.0361(14) 0.0358(16) 0.0381(15) -0.0023(13) 0.0082(11) -0.0056(12)
C7 0.0288(13) 0.0360(15) 0.0310(13) -0.0003(11) 0.0050(10) -0.0077(10)
C8 0.0306(13) 0.0368(16) 0.0326(14) -0.0018(12) 0.0029(10) -0.0072(11)
C9 0.0440(17) 0.0443(18) 0.0369(16) -0.0063(13) 0.0130(13) -0.0088(13)
C10 0.0433(16) 0.0369(16) 0.0334(15) -0.0006(12) 0.0037(12) -0.0044(12)
C11 0.0267(13) 0.0396(16) 0.0357(14) -0.0027(12) 0.0065(10) -0.0079(11)
C12 0.0330(14) 0.0381(16) 0.0387(15) 0.0001(12) 0.0073(11) -0.0050(11)
C13 0.072(3) 0.070(3) 0.055(2) -0.0146(19) 0.0295(19) -0.012(2)
C14 0.116(4) 0.124(5) 0.061(3) -0.039(3) 0.033(3) -0.037(4)
C15 0.0263(13) 0.0385(16) 0.0353(14) -0.0005(12) 0.0023(10) -0.0025(11)
C16 0.0308(14) 0.0427(17) 0.0462(17) -0.0027(14) 0.0077(12) -0.0018(12)
C17 0.060(3) 0.097(4) 0.100(4) -0.035(3) 0.028(2) 0.012(2)
C18 0.0298(14) 0.0434(18) 0.0478(17) 0.0077(14) 0.0058(12) -0.0029(12)
C19 0.0449(17) 0.0419(18) 0.0445(17) 0.0024(14) 0.0123(13) 0.0020(13)
C20 0.089(3) 0.073(3) 0.108(4) 0.046(3) 0.033(3) 0.000(2)
C21 0.118(4) 0.121(5) 0.075(3) -0.012(3) 0.029(3) 0.029(4)
Cl1 0.1090(9) 0.0374(5) 0.0622(6) 0.0103(4) 0.0112(5) -0.0006(5)
Cl2 0.205(2) 0.1035(14) 0.1428(17) -0.0289(12) 0.0631(16) -0.0181(14)
Cl3 0.174(2) 0.185(2) 0.187(2) -0.061(2) 0.0680(18) -0.0699(19)
N1 0.061(2) 0.074(2) 0.065(2) -0.0113(17) 0.0279(16) -0.0244(17)
N2 0.0661(19) 0.0550(19) 0.0495(17) -0.0063(14) -0.0116(14) -0.0043(15)
N3 0.0426(14) 0.0484(16) 0.0311(12) -0.0034(11) -0.0017(10) 0.0077(11)
O1 0.0348(12) 0.115(2) 0.0604(16) -0.0228(16) 0.0175(11) -0.0228(13)
O2 0.0457(12) 0.0640(15) 0.0407(12) -0.0158(11) 0.0142(9) -0.0161(11)
O3 0.0281(11) 0.0749(18) 0.0728(17) -0.0156(14) -0.0012(10) 0.0004(11)
O4 0.0415(12) 0.0590(15) 0.0533(14) -0.0162(12) 0.0115(10) 0.0019(10)
O5 0.0512(15) 0.0648(17) 0.0767(18) 0.0250(14) -0.0002(13) 0.0069(12)
O6 0.0537(15) 0.0600(17) 0.088(2) 0.0326(15) 0.0193(13) -0.0025(12)

loop_
_atom_type_symbol
_atom_type_description
_atom_type_scat_dispersion_real
_atom_type_scat_dispersion_imag
_atom_type_scat_source
C C 0.0033 0.0016 'International Tables Vol C Tables 4.2.6.8 and 6.1.1.4'
H H 0.0000 0.0000 'International Tables Vol C Tables 4.2.6.8 and 6.1.1.4'
Cl Cl 0.1484 0.1585 'International Tables Vol C Tables 4.2.6.8 and 6.1.1.4'
N N 0.0061 0.0033 'International Tables Vol C Tables 4.2.6.8 and 6.1.1.4'
O O 0.0106 0.0060 'International Tables Vol C Tables 4.2.6.8 and 6.1.1.4'

loop_
_geom_angle_atom_site_label_1
_geom_angle_atom_site_label_2
_geom_angle_atom_site_label_3
_geom_angle
C2 C1 C6 121.3(3)
C2 C1 H1 119.3
C6 C1 H1 119.3
C3 C2 C1 119.1(3)
C3 C2 H2 120.4
C1 C2 H2 120.4
C2 C3 C4 120.9(3)
C2 C3 Cl1 119.5(3)
C4 C3 Cl1 119.6(3)
C5 C4 C3 119.9(3)
C5 C4 H4 120.1
C3 C4 H4 120.1
C4 C5 C6 120.6(3)
C4 C5 H5 119.7
C6 C5 H5 119.7
C1 C6 C5 118.2(3)
C1 C6 C7 118.7(3)
C5 C6 C7 123.2(3)
C6 C7 C11 117.8(2)
C6 C7 C8 115.3(2)
C11 C7 C8 101.5(2)
C6 C7 H7 107.2
C11 C7 H7 107.2
C8 C7 H7 107.2
C10 C8 C9 108.4(2)
C10 C8 C7 110.9(2)
C9 C8 C7 110.9(2)
C10 C8 C15 115.0(2)
C9 C8 C15 110.0(2)
C7 C8 C15 101.5(2)
N1 C9 C8 178.3(4)
N2 C10 C8 178.4(4)
N3 C11 C12 109.7(2)
N3 C11 C7 105.4(2)
C12 C11 C7 110.3(2)
N3 C11 H11 110.4
C12 C11 H11 110.4
C7 C11 H11 110.4
O1 C12 O2 123.7(3)
O1 C12 C11 124.6(3)
O2 C12 C11 111.8(2)
O2 C13 C14 108.8(3)
O2 C13 H13A 109.9
C14 C13 H13A 109.9
O2 C13 H13B 109.9
C14 C13 H13B 109.9
H13A C13 H13B 108.3
C13 C14 H14A 109.5
C13 C14 H14B 109.5
H14A C14 H14B 109.5
C13 C14 H14C 109.5
H14A C14 H14C 109.5
H14B C14 H14C 109.5
N3 C15 C18 111.5(2)
N3 C15 C16 109.7(2)
C18 C15 C16 111.4(2)
N3 C15 C8 103.8(2)
C18 C15 C8 110.3(2)
C16 C15 C8 109.9(2)
O3 C16 O4 125.2(3)
O3 C16 C15 124.0(3)
O4 C16 C15 110.6(2)
O4 C17 H17A 109.5
O4 C17 H17B 109.5
H17A C17 H17B 109.5
O4 C17 H17C 109.5
H17A C17 H17C 109.5
H17B C17 H17C 109.5
C19 C18 C15 112.1(2)
C19 C18 H18A 109.2
C15 C18 H18A 109.2
C19 C18 H18B 109.2
C15 C18 H18B 109.2
H18A C18 H18B 107.9
O5 C19 O6 124.1(3)
O5 C19 C18 125.4(3)
O6 C19 C18 110.5(3)
O6 C20 H20A 109.5
O6 C20 H20B 109.5
H20A C20 H20B 109.5
O6 C20 H20C 109.5
H20A C20 H20C 109.5
H20B C20 H20C 109.5
Cl3 C21 Cl2 112.4(3)
Cl3 C21 H21A 109.1
Cl2 C21 H21A 109.1
Cl3 C21 H21B 109.1
Cl2 C21 H21B 109.1
H21A C21 H21B 107.9
C15 N3 C11 111.4(2)
C15 N3 H3 124.3
C11 N3 H3 124.3
C12 O2 C13 116.5(3)
C16 O4 C17 115.2(3)
C19 O6 C20 116.1(3)

loop_
_geom_bond_atom_site_label_1
_geom_bond_atom_site_label_2
_geom_bond_distance
C1 C2 1.377(5)
C1 C6 1.391(4)
C1 H1 0.9300
C2 C3 1.373(5)
C2 H2 0.9300
C3 C4 1.376(5)
C3 Cl1 1.737(3)
C4 C5 1.373(5)
C4 H4 0.9300
C5 C6 1.394(4)
C5 H5 0.9300
C6 C7 1.510(4)
C7 C11 1.536(4)
C7 C8 1.557(4)
C7 H7 0.9800
C8 C10 1.475(4)
C8 C9 1.481(4)
C8 C15 1.579(4)
C9 N1 1.129(4)
C10 N2 1.132(4)
C11 N3 1.468(4)
C11 C12 1.520(4)
C11 H11 0.9800
C12 O1 1.195(4)
C12 O2 1.314(4)
C13 O2 1.458(4)
C13 C14 1.463(6)
C13 H13A 0.9700
C13 H13B 0.9700
C14 H14A 0.9600
C14 H14B 0.9600
C14 H14C 0.9600
C15 N3 1.455(4)
C15 C18 1.536(4)
C15 C16 1.537(4)
C16 O3 1.196(4)
C16 O4 1.324(4)
C17 O4 1.451(5)
C17 H17A 0.9600
C17 H17B 0.9600
C17 H17C 0.9600
C18 C19 1.498(4)
C18 H18A 0.9700
C18 H18B 0.9700
C19 O5 1.193(4)
C19 O6 1.315(4)
C20 O6 1.446(5)
C20 H20A 0.9600
C20 H20B 0.9600
C20 H20C 0.9600
C21 Cl3 1.694(7)
C21 Cl2 1.722(7)
C21 H21A 0.9700
C21 H21B 0.9700
N3 H3 0.8600
